data_7110185
loop_
_publ_author_name
'Sujit Mahato'
'Surajit Haldar'
'Chandan K. Jana'

_publ_section_title
;
 Diastereoselective alpha-C-H functionalization of aliphatic
 N-heterocycles: an efficient route to ring fused oxazines
;
_journal_name_full Chem.Commun.
_journal_page_first 332
_journal_paper_doi 10.1039/c3cc46191b
_journal_volume 50
_journal_year 2014
_chemical_compound_source synthesis
_chemical_formula_moiety 'C22 H21 N O2'
_chemical_formula_sum 'C22 H21 N O2'
_chemical_formula_weight 331.40
_chemical_name_systematic
rac-(7aS,11R)-11-(4-Methoxy-phenyl)-7a.8,9,10-tetrahydro-11H-7-oxa-10a-aza-cyclopenta[b]phenanthrene
_space_group_IT_number 2
_symmetry_cell_setting triclinic
_symmetry_Int_Tables_number 2
_symmetry_space_group_name_Hall '-P 1'
_symmetry_space_group_name_H-M 'P -1'
_atom_sites_solution_hydrogens geom
_atom_sites_solution_primary direct
_atom_sites_solution_secondary difmap
_audit_creation_method SHELXL-97
_cell_angle_alpha 89.968(6)
_cell_angle_beta 89.725(6)
_cell_angle_gamma 72.066(6)
_cell_formula_units_Z 4
_cell_length_a 6.5142(6)
_cell_length_b 8.4766(7)
_cell_length_c 32.727(3)
_cell_measurement_temperature 296(2)
_cell_volume 1719.3(3)
_computing_structure_refinement 'SHELXL-97 (Sheldrick, 1997)'
_computing_structure_solution 'SHELXS-97 (Sheldrick, 1990)'
_diffrn_ambient_temperature 296(2)
_diffrn_measured_fraction_theta_full 0.985
_diffrn_measured_fraction_theta_max 0.985
_diffrn_radiation_monochromator graphite
_diffrn_radiation_probe x-ray
_diffrn_radiation_type MoK\a
_diffrn_radiation_wavelength 0.71073
_diffrn_reflns_av_R_equivalents 0.1751
_diffrn_reflns_av_sigmaI/netI 0.0862
_diffrn_reflns_limit_h_max 6
_diffrn_reflns_limit_h_min -6
_diffrn_reflns_limit_k_max 8
_diffrn_reflns_limit_k_min -7
_diffrn_reflns_limit_l_max 30
_diffrn_reflns_limit_l_min -31
_diffrn_reflns_number 14886
_diffrn_reflns_theta_full 19.90
_diffrn_reflns_theta_max 19.90
_diffrn_reflns_theta_min 0.62
_diffrn_source 'fine-focus sealed tube'
_exptl_absorpt_coefficient_mu 0.082
_exptl_crystal_density_diffrn 1.280
_exptl_crystal_density_method 'not measured'
_exptl_crystal_F_000 704
_exptl_crystal_recrystallization_method ethylacetate
_refine_diff_density_max 0.243
_refine_diff_density_min -0.262
_refine_diff_density_rms 0.056
_refine_ls_extinction_method none
_refine_ls_goodness_of_fit_ref 1.149
_refine_ls_hydrogen_treatment mixed
_refine_ls_matrix_type full
_refine_ls_number_parameters 453
_refine_ls_number_reflns 3126
_refine_ls_number_restraints 0
_refine_ls_restrained_S_all 1.149
_refine_ls_R_factor_all 0.0901
_refine_ls_R_factor_gt 0.0728
_refine_ls_shift/su_max 0.003
_refine_ls_shift/su_mean 0.001
_refine_ls_structure_factor_coef Fsqd
_refine_ls_weighting_details 'calc w=1/[\s^2^(Fo^2^)+(0.0884P)^2^+1.9789P] where P=(Fo^2^+2Fc^2^)/3'
_refine_ls_weighting_scheme calc
_refine_ls_wR_factor_gt 0.2107
_refine_ls_wR_factor_ref 0.2190
_reflns_number_gt 2306
_reflns_number_total 3126
_reflns_threshold_expression >2sigma(I)
_cod_data_source_file c3cc46191b.txt
_cod_data_source_block sh-36-tri
_cod_database_code 7110185

loop_
_symmetry_equiv_pos_as_xyz
'x, y, z'
'-x, -y, -z'

loop_
_atom_site_label
_atom_site_type_symbol
_atom_site_fract_x
_atom_site_fract_y
_atom_site_fract_z
_atom_site_U_iso_or_equiv
_atom_site_adp_type
_atom_site_occupancy
_atom_site_symmetry_multiplicity
_atom_site_calc_flag
_atom_site_refinement_flags
C2 C 0.5360(10) 0.1699(8) 0.29169(18) 0.0456(16) Uani 1 1 d .
C3 C 0.4005(9) 0.6259(7) 0.17976(17) 0.0394(15) Uani 1 1 d .
C1 C 0.4002(9) 0.1256(7) 0.32048(17) 0.0416(15) Uani 1 1 d .
C12 C 0.4800(10) 0.4768(7) 0.15575(17) 0.0420(15) Uani 1 1 d .
C8 C 0.5332(11) 0.6707(8) 0.20808(18) 0.0473(16) Uani 1 1 d .
C10 C 0.8250(10) 0.4275(9) 0.1901(2) 0.0577(18) Uani 1 1 d .
H10 H 0.9660 0.3595 0.1937 0.069 Uiso 1 1 calc R
C11 C 0.6890(11) 0.3850(8) 0.16127(19) 0.0478(16) Uani 1 1 d .
C7 C 0.4538(12) 0.8181(8) 0.23143(19) 0.0562(18) Uani 1 1 d .
H7 H 0.5431 0.8468 0.2502 0.067 Uiso 1 1 calc R
C5 C 0.1124(11) 0.8732(8) 0.1991(2) 0.0603(18) Uani 1 1 d .
H5 H -0.0292 0.9411 0.1962 0.072 Uiso 1 1 calc R
C4 C 0.1857(10) 0.7302(8) 0.17623(18) 0.0511(17) Uani 1 1 d .
H4 H 0.0925 0.7021 0.1582 0.061 Uiso 1 1 calc R
C6 C 0.2483(13) 0.9169(8) 0.2265(2) 0.0651(19) Uani 1 1 d .
H6 H 0.1977 1.0144 0.2415 0.078 Uiso 1 1 calc R
C9 C 0.7466(11) 0.5690(9) 0.2124(2) 0.0560(18) Uani 1 1 d .
H9 H 0.8366 0.5987 0.2308 0.067 Uiso 1 1 calc R
C13 C 0.3341(9) 0.4210(7) 0.12726(17) 0.0441(16) Uani 1 1 d .
H13 H 0.2043 0.4239 0.1429 0.053 Uiso 1 1 calc R
C14 C 0.2594(10) 0.5283(6) 0.08951(17) 0.0409(15) Uani 1 1 d .
C17 C 0.1191(11) 0.7110(7) 0.0182(2) 0.0529(17) Uani 1 1 d .
C19 C -0.0196(11) 0.6472(8) 0.0398(2) 0.0580(18) Uani 1 1 d .
H19 H -0.1599 0.6638 0.0308 0.070 Uiso 1 1 calc R
C18 C 0.0534(10) 0.5581(7) 0.0751(2) 0.0507(16) Uani 1 1 d .
H18 H -0.0413 0.5165 0.0897 0.061 Uiso 1 1 calc R
C15 C 0.3944(10) 0.5955(8) 0.0677(2) 0.0578(18) Uani 1 1 d .
H15 H 0.5337 0.5812 0.0770 0.069 Uiso 1 1 calc R
C16 C 0.3235(11) 0.6843(8) 0.0320(2) 0.0621(19) Uani 1 1 d .
H16 H 0.4177 0.7261 0.0173 0.074 Uiso 1 1 calc R
C20 C 0.6598(11) 0.2067(7) 0.1061(2) 0.0581(18) Uani 1 1 d .
H20 H 0.6856 0.2628 0.0813 0.070 Uiso 1 1 calc R
C21 C 0.7324(13) 0.0205(8) 0.0999(2) 0.083(2) Uani 1 1 d .
H21A H 0.8801 -0.0287 0.1089 0.099 Uiso 1 1 calc R
H21B H 0.7219 -0.0074 0.0714 0.099 Uiso 1 1 calc R
C22 C 0.4146(11) 0.1187(8) 0.1429(2) 0.068(2) Uani 1 1 d .
H22A H 0.2697 0.1098 0.1425 0.081 Uiso 1 1 calc R
H22B H 0.4500 0.1414 0.1705 0.081 Uiso 1 1 calc R
C23 C 0.5776(13) -0.0380(9) 0.1262(3) 0.088(2) Uani 1 1 d .
H23A H 0.6539 -0.1072 0.1484 0.105 Uiso 1 1 calc R
H23B H 0.5060 -0.1011 0.1100 0.105 Uiso 1 1 calc R
C24 C -0.1505(13) 0.8504(9) -0.0303(2) 0.085(2) Uani 1 1 d .
H24A H -0.1941 0.7542 -0.0358 0.127 Uiso 1 1 calc R
H24B H -0.1645 0.9160 -0.0547 0.127 Uiso 1 1 calc R
H24C H -0.2406 0.9151 -0.0092 0.127 Uiso 1 1 calc R
O1 O 0.7848(7) 0.2396(5) 0.14021(14) 0.0662(13) Uani 1 1 d .
O2 O 0.0666(8) 0.8005(6) -0.01741(14) 0.0768(14) Uani 1 1 d .
N1 N 0.4353(8) 0.2478(6) 0.11435(14) 0.0501(14) Uani 1 1 d .
O3 O 0.7853(7) -0.2608(5) 0.35985(14) 0.0659(13) Uani 1 1 d .
C32 C 0.4816(10) -0.0227(7) 0.34414(16) 0.0398(15) Uani 1 1 d .
C30 C 0.8254(10) -0.0725(9) 0.3099(2) 0.0575(18) Uani 1 1 d .
H30 H 0.9666 -0.1404 0.3062 0.069 Uiso 1 1 calc R
C28 C 0.4569(12) 0.3161(9) 0.2689(2) 0.0590(18) Uani 1 1 d .
H28 H 0.5483 0.3454 0.2505 0.071 Uiso 1 1 calc R
C31 C 0.6898(10) -0.1159(8) 0.33876(19) 0.0484(16) Uani 1 1 d .
C26 C 0.1128(11) 0.3733(8) 0.3009(2) 0.0621(18) Uani 1 1 d .
H26 H -0.0285 0.4417 0.3040 0.074 Uiso 1 1 calc R
C25 C 0.1863(10) 0.2311(8) 0.32354(18) 0.0507(17) Uani 1 1 d .
H25 H 0.0919 0.2034 0.3415 0.061 Uiso 1 1 calc R
C27 C 0.2517(13) 0.4153(8) 0.2730(2) 0.0641(19) Uani 1 1 d .
H27 H 0.2023 0.5111 0.2573 0.077 Uiso 1 1 calc R
C29 C 0.7492(10) 0.0684(9) 0.2876(2) 0.0553(17) Uani 1 1 d .
H29 H 0.8406 0.0977 0.2693 0.066 Uiso 1 1 calc R
C34 C 0.2580(9) 0.0281(6) 0.41055(17) 0.0396(15) Uani 1 1 d .
C39 C -0.0190(11) 0.1473(8) 0.4603(2) 0.0577(18) Uani 1 1 d .
H39 H -0.1593 0.1642 0.4696 0.069 Uiso 1 1 calc R
C38 C 0.1185(12) 0.2112(8) 0.4816(2) 0.0564(18) Uani 1 1 d .
C35 C 0.0514(10) 0.0584(7) 0.4251(2) 0.0516(17) Uani 1 1 d .
H35 H -0.0439 0.0173 0.4107 0.062 Uiso 1 1 calc R
C36 C 0.3929(10) 0.0957(8) 0.4322(2) 0.0585(18) Uani 1 1 d .
H36 H 0.5319 0.0815 0.4225 0.070 Uiso 1 1 calc R
C37 C 0.3244(11) 0.1841(8) 0.4678(2) 0.0624(19) Uani 1 1 d .
H37 H 0.4190 0.2250 0.4825 0.075 Uiso 1 1 calc R
N2 N 0.4360(8) -0.2527(5) 0.38567(14) 0.0481(13) Uani 1 1 d .
C40 C 0.6608(11) -0.2936(7) 0.3941(2) 0.0591(18) Uani 1 1 d .
H40 H 0.6853 -0.2369 0.4188 0.071 Uiso 1 1 calc R
C41 C 0.7329(12) -0.4785(8) 0.4002(2) 0.077(2) Uani 1 1 d .
H41A H 0.7231 -0.5061 0.4288 0.093 Uiso 1 1 calc R
H41B H 0.8804 -0.5277 0.3909 0.093 Uiso 1 1 calc R
C43 C 0.5773(13) -0.5385(8) 0.3744(3) 0.087(2) Uani 1 1 d .
H43A H 0.6537 -0.6100 0.3525 0.105 Uiso 1 1 calc R
H43B H 0.5040 -0.5995 0.3911 0.105 Uiso 1 1 calc R
C42 C 0.4173(11) -0.3828(8) 0.3573(2) 0.068(2) Uani 1 1 d .
H42A H 0.4558 -0.3613 0.3297 0.082 Uiso 1 1 calc R
H42B H 0.2720 -0.3911 0.3574 0.082 Uiso 1 1 calc R
C44 C 0.3354(9) -0.0794(7) 0.37279(17) 0.0451(16) Uani 1 1 d .
H44 H 0.2064 -0.0768 0.3572 0.054 Uiso 1 1 calc R
C45 C -0.1522(12) 0.3511(9) 0.5302(2) 0.083(2) Uani 1 1 d .
H45A H -0.2406 0.4127 0.5086 0.125 Uiso 1 1 calc R
H45B H -0.1689 0.4198 0.5541 0.125 Uiso 1 1 calc R
H45C H -0.1954 0.2552 0.5364 0.125 Uiso 1 1 calc R
O4 O 0.0677(8) 0.3000(6) 0.51752(15) 0.0763(14) Uani 1 1 d .

loop_
_atom_site_aniso_label
_atom_site_aniso_U_11
_atom_site_aniso_U_22
_atom_site_aniso_U_33
_atom_site_aniso_U_23
_atom_site_aniso_U_13
_atom_site_aniso_U_12
C2 0.049(4) 0.050(4) 0.044(4) 0.000(4) 0.003(3) -0.024(4)
C3 0.033(4) 0.047(4) 0.042(4) 0.013(3) -0.002(3) -0.017(3)
C1 0.044(4) 0.041(4) 0.043(4) -0.001(3) -0.002(3) -0.018(4)
C12 0.048(4) 0.042(4) 0.038(4) 0.011(3) 0.001(3) -0.016(4)
C8 0.050(5) 0.056(4) 0.042(4) 0.015(4) -0.007(4) -0.024(4)
C10 0.037(4) 0.072(5) 0.067(5) 0.025(4) -0.006(4) -0.022(4)
C11 0.046(5) 0.048(4) 0.052(4) 0.012(4) 0.005(4) -0.018(4)
C7 0.065(5) 0.060(5) 0.053(4) -0.003(4) -0.007(4) -0.034(4)
C5 0.055(4) 0.064(5) 0.063(5) -0.001(4) 0.000(4) -0.020(4)
C4 0.059(5) 0.055(4) 0.047(4) -0.004(4) 0.001(3) -0.030(4)
C6 0.081(6) 0.054(4) 0.064(5) -0.010(4) 0.005(4) -0.026(5)
C9 0.060(5) 0.068(5) 0.055(5) 0.014(4) -0.006(4) -0.042(4)
C13 0.046(4) 0.042(4) 0.048(4) 0.000(3) 0.006(3) -0.018(3)
C14 0.048(4) 0.036(3) 0.044(4) 0.001(3) 0.003(3) -0.021(3)
C17 0.062(5) 0.047(4) 0.046(5) 0.009(4) -0.005(4) -0.013(4)
C19 0.058(4) 0.061(4) 0.059(5) 0.004(4) -0.013(4) -0.024(4)
C18 0.049(4) 0.058(4) 0.055(5) 0.005(4) 0.000(4) -0.031(3)
C15 0.054(4) 0.057(4) 0.067(5) 0.016(4) -0.007(4) -0.025(4)
C16 0.060(5) 0.061(4) 0.070(5) 0.025(4) -0.001(4) -0.025(4)
C20 0.070(5) 0.045(4) 0.056(5) 0.005(3) 0.007(4) -0.013(4)
C21 0.122(7) 0.040(4) 0.072(5) 0.006(4) 0.006(5) -0.004(4)
C22 0.091(5) 0.044(4) 0.075(5) 0.013(4) -0.001(4) -0.031(4)
C23 0.116(6) 0.051(5) 0.103(6) 0.014(5) -0.011(5) -0.036(5)
C24 0.111(7) 0.069(5) 0.074(5) 0.014(4) -0.034(5) -0.026(5)
O1 0.062(3) 0.055(3) 0.076(3) 0.003(3) 0.007(3) -0.011(2)
O2 0.087(4) 0.082(3) 0.061(3) 0.024(3) -0.013(3) -0.025(3)
N1 0.065(4) 0.035(3) 0.051(3) 0.007(3) 0.004(3) -0.017(3)
O3 0.064(3) 0.054(3) 0.075(3) 0.007(3) -0.005(3) -0.011(3)
C32 0.047(4) 0.037(4) 0.037(4) 0.001(3) -0.002(3) -0.016(3)
C30 0.040(4) 0.071(5) 0.066(5) -0.019(4) 0.006(4) -0.023(4)
C28 0.065(5) 0.064(5) 0.058(5) 0.014(4) 0.002(4) -0.034(4)
C31 0.049(5) 0.046(4) 0.053(4) -0.005(4) -0.005(4) -0.019(4)
C26 0.061(4) 0.056(5) 0.069(5) 0.016(4) -0.002(4) -0.017(4)
C25 0.065(5) 0.051(4) 0.044(4) 0.012(3) -0.001(3) -0.030(4)
C27 0.081(6) 0.053(4) 0.062(5) 0.026(4) -0.013(4) -0.024(5)
C29 0.054(5) 0.063(5) 0.058(5) -0.006(4) 0.010(4) -0.031(4)
C34 0.043(4) 0.037(3) 0.046(4) 0.008(3) -0.004(3) -0.021(3)
C39 0.056(4) 0.055(4) 0.063(5) 0.001(4) 0.015(4) -0.018(4)
C38 0.071(5) 0.046(4) 0.048(5) 0.001(4) 0.009(4) -0.012(4)
C35 0.044(4) 0.054(4) 0.065(5) 0.003(4) 0.004(4) -0.028(3)
C36 0.055(4) 0.062(4) 0.064(5) -0.009(4) 0.012(4) -0.028(4)
C37 0.058(5) 0.065(5) 0.067(5) -0.015(4) 0.004(4) -0.023(4)
N2 0.060(4) 0.035(3) 0.051(3) 0.001(3) -0.005(3) -0.017(3)
C40 0.075(5) 0.047(5) 0.054(5) 0.007(3) -0.015(4) -0.016(4)
C41 0.105(6) 0.046(5) 0.073(5) 0.003(4) -0.008(4) -0.010(4)
C43 0.111(6) 0.041(4) 0.110(7) 0.003(4) 0.008(5) -0.023(5)
C42 0.091(5) 0.054(5) 0.072(5) -0.007(4) 0.007(4) -0.041(4)
C44 0.052(4) 0.041(4) 0.048(4) 0.007(3) -0.008(3) -0.022(3)
C45 0.096(6) 0.075(5) 0.077(5) -0.004(4) 0.025(5) -0.022(5)
O4 0.077(4) 0.081(3) 0.068(3) -0.016(3) 0.012(3) -0.021(3)

loop_
_atom_type_symbol
_atom_type_description
_atom_type_scat_dispersion_real
_atom_type_scat_dispersion_imag
_atom_type_scat_source
C C 0.0033 0.0016 'International Tables Vol C Tables 4.2.6.8 and 6.1.1.4'
H H 0.0000 0.0000 'International Tables Vol C Tables 4.2.6.8 and 6.1.1.4'
N N 0.0061 0.0033 'International Tables Vol C Tables 4.2.6.8 and 6.1.1.4'
O O 0.0106 0.0060 'International Tables Vol C Tables 4.2.6.8 and 6.1.1.4'

loop_
_geom_angle_atom_site_label_1
_geom_angle_atom_site_label_2
_geom_angle_atom_site_label_3
_geom_angle
C29 C2 C28 121.4(6)
C29 C2 C1 118.7(6)
C28 C2 C1 119.9(6)
C8 C3 C4 117.6(6)
C8 C3 C12 121.0(5)
C4 C3 C12 121.4(6)
C25 C1 C2 116.9(5)
C25 C1 C32 123.2(5)
C2 C1 C32 119.9(5)
C11 C12 C3 117.0(5)
C11 C12 C13 121.5(6)
C3 C12 C13 121.4(5)
C9 C8 C3 118.8(6)
C9 C8 C7 120.7(6)
C3 C8 C7 120.6(6)
C9 C10 C11 119.2(6)
C12 C11 O1 122.8(6)
C12 C11 C10 122.8(6)
O1 C11 C10 114.4(6)
C6 C7 C8 120.1(6)
C4 C5 C6 120.6(6)
C5 C4 C3 120.8(6)
C7 C6 C5 120.3(6)
C10 C9 C8 121.3(6)
N1 C13 C12 110.9(5)
N1 C13 C14 109.0(4)
C12 C13 C14 115.6(5)
C18 C14 C15 117.1(5)
C18 C14 C13 120.5(5)
C15 C14 C13 122.4(5)
C16 C17 O2 116.2(6)
C16 C17 C19 119.3(6)
O2 C17 C19 124.5(6)
C17 C19 C18 118.9(6)
C14 C18 C19 123.0(6)
C14 C15 C16 120.5(6)
C17 C16 C15 121.1(6)
N1 C20 O1 113.7(5)
N1 C20 C21 104.4(6)
O1 C20 C21 106.6(5)
C20 C21 C23 103.9(6)
N1 C22 C23 103.0(5)
C21 C23 C22 105.7(5)
C11 O1 C20 115.3(5)
C17 O2 C24 118.6(5)
C20 N1 C13 114.2(4)
C20 N1 C22 104.9(5)
C13 N1 C22 116.4(5)
C31 O3 C40 115.5(5)
C31 C32 C1 118.5(5)
C31 C32 C44 120.5(5)
C1 C32 C44 120.9(5)
C29 C30 C31 119.9(6)
C27 C28 C2 121.6(6)
C32 C31 O3 123.5(6)
C32 C31 C30 121.7(6)
O3 C31 C30 114.7(6)
C25 C26 C27 119.8(6)
C26 C25 C1 122.1(6)
C28 C27 C26 119.7(6)
C30 C29 C2 121.2(6)
C35 C34 C36 117.2(6)
C35 C34 C44 120.9(5)
C36 C34 C44 121.9(5)
C35 C39 C38 119.8(6)
C37 C38 C39 119.5(6)
C37 C38 O4 115.3(7)
C39 C38 O4 125.1(6)
C34 C35 C39 122.1(6)
C34 C36 C37 121.1(6)
C38 C37 C36 120.2(6)
C40 N2 C44 114.0(4)
C40 N2 C42 105.0(5)
C44 N2 C42 116.7(5)
N2 C40 O3 113.0(5)
N2 C40 C41 104.3(5)
O3 C40 C41 106.7(5)
C40 C41 C43 104.3(5)
C42 C43 C41 105.4(5)
N2 C42 C43 102.9(5)
N2 C44 C32 111.3(5)
N2 C44 C34 109.1(4)
C32 C44 C34 115.7(4)
C38 O4 C45 117.4(6)

loop_
_geom_bond_atom_site_label_1
_geom_bond_atom_site_label_2
_geom_bond_distance
C2 C29 1.396(8)
C2 C28 1.403(8)
C2 C1 1.417(8)
C3 C8 1.400(8)
C3 C4 1.412(7)
C3 C12 1.441(8)
C1 C25 1.408(7)
C1 C32 1.433(8)
C12 C11 1.358(8)
C12 C13 1.511(8)
C8 C9 1.400(8)
C8 C7 1.418(8)
C10 C9 1.360(8)
C10 C11 1.418(8)
C11 O1 1.381(7)
C7 C6 1.353(8)
C5 C4 1.378(8)
C5 C6 1.392(9)
C13 N1 1.473(7)
C13 C14 1.524(8)
C14 C18 1.373(7)
C14 C15 1.381(8)
C17 C16 1.359(8)
C17 O2 1.377(7)
C17 C19 1.379(8)
C19 C18 1.382(8)
C15 C16 1.392(8)
C20 N1 1.419(7)
C20 O1 1.462(7)
C20 C21 1.514(8)
C21 C23 1.517(10)
C22 N1 1.475(7)
C22 C23 1.521(9)
C24 O2 1.412(7)
O3 C31 1.380(7)
O3 C40 1.457(7)
C32 C31 1.353(7)
C32 C44 1.514(8)
C30 C29 1.357(8)
C30 C31 1.414(8)
C28 C27 1.348(8)
C26 C25 1.370(8)
C26 C27 1.404(9)
C34 C35 1.373(7)
C34 C36 1.385(8)
C34 C44 1.525(7)
C39 C35 1.374(8)
C39 C38 1.375(9)
C38 C37 1.364(8)
C38 O4 1.378(7)
C36 C37 1.383(8)
N2 C40 1.426(7)
N2 C44 1.475(7)
N2 C42 1.475(7)
C40 C41 1.505(8)
C41 C43 1.525(9)
C43 C42 1.517(9)
C45 O4 1.423(7)
